data_4512155
loop_
_publ_author_name
'Zhao, Junwei'
'Li, Hailou'
'Li, Yanzhou'
'Li, Chunyang'
'Wang, Zhenling'
'Chen, Lijuan'

_publ_section_title
;
 Rectangle versus Square Oxalate-Connective Tetralanthanide Cluster
 Anchored in Lacunary Lindqvist Isopolytungstates: Syntheses, Structures,
 and Properties
;
_journal_issue 11
_journal_name_full 'Crystal Growth &amp; Design'
_journal_page_first 5495
_journal_paper_doi 10.1021/cg500675g
_journal_volume 14
_journal_year 2014
_chemical_formula_sum 'C4 H82 Er4 Na10 O80 W8'
_chemical_formula_weight 3780.44
_chemical_name_systematic
; 
 ? 
;
_space_group_IT_number 12
_symmetry_cell_setting monoclinic
_symmetry_space_group_name_Hall '-C 2y'
_symmetry_space_group_name_H-M 'C 1 2/m 1'
_atom_sites_solution_hydrogens notdet
_atom_sites_solution_primary direct
_atom_sites_solution_secondary difmap
_audit_creation_method SHELXL-97
_cell_angle_alpha 90.00
_cell_angle_beta 109.1720(10)
_cell_angle_gamma 90.00
_cell_formula_units_Z 2
_cell_length_a 11.9139(5)
_cell_length_b 35.3632(17)
_cell_length_c 9.8539(5)
_cell_measurement_reflns_used 3413
_cell_measurement_temperature 296(2)
_cell_measurement_theta_max 25.00
_cell_measurement_theta_min 2.19
_cell_volume 3921.3(3)
_computing_cell_refinement 'Bruker XSCANS'
_computing_data_collection 'Bruker XSCANS'
_computing_data_reduction 'Bruker SHELXTL'
_computing_molecular_graphics 'Bruker SHELXTL'
_computing_publication_material 'Bruker SHELXTL'
_computing_structure_refinement 'SHELXL-97 (Sheldrick, 1997)'
_computing_structure_solution 'SHELXS-97 (Sheldrick, 1990)'
_diffrn_ambient_temperature 296(2)
_diffrn_detector_area_resol_mean none
_diffrn_measured_fraction_theta_full 0.970
_diffrn_measured_fraction_theta_max 0.970
_diffrn_measurement_device_type 'Bruker P4'
_diffrn_measurement_method '\w scans'
_diffrn_radiation_monochromator graphite
_diffrn_radiation_source 'fine-focus sealed tube'
_diffrn_radiation_type MoK\a
_diffrn_radiation_wavelength 0.71073
_diffrn_reflns_av_R_equivalents 0.0330
_diffrn_reflns_av_sigmaI/netI 0.0345
_diffrn_reflns_limit_h_max 8
_diffrn_reflns_limit_h_min -14
_diffrn_reflns_limit_k_max 41
_diffrn_reflns_limit_k_min -42
_diffrn_reflns_limit_l_max 11
_diffrn_reflns_limit_l_min -10
_diffrn_reflns_number 9860
_diffrn_reflns_theta_full 25.00
_diffrn_reflns_theta_max 25.00
_diffrn_reflns_theta_min 2.19
_diffrn_standards_decay_% none
_diffrn_standards_interval_count none
_diffrn_standards_interval_time none
_diffrn_standards_number none
_exptl_absorpt_coefficient_mu 16.089
_exptl_absorpt_correction_T_max 0.1828
_exptl_absorpt_correction_T_min 0.0549
_exptl_absorpt_correction_type multi-scan
_exptl_absorpt_process_details SADABS
_exptl_crystal_colour pink
_exptl_crystal_density_diffrn 3.202
_exptl_crystal_density_method 'not measured'
_exptl_crystal_description 'square lamellar'
_exptl_crystal_F_000 3440
_exptl_crystal_size_max 0.43
_exptl_crystal_size_mid 0.17
_exptl_crystal_size_min 0.16
_refine_diff_density_max 4.699
_refine_diff_density_min -2.936
_refine_diff_density_rms 0.279
_refine_ls_extinction_coef 0.00029(3)
_refine_ls_extinction_expression Fc^*^=kFc[1+0.001xFc^2^\l^3^/sin(2\q)]^-1/4^
_refine_ls_extinction_method SHELXL
_refine_ls_goodness_of_fit_ref 1.082
_refine_ls_hydrogen_treatment noref
_refine_ls_matrix_type full
_refine_ls_number_parameters 230
_refine_ls_number_reflns 3413
_refine_ls_number_restraints 19
_refine_ls_restrained_S_all 1.090
_refine_ls_R_factor_all 0.0400
_refine_ls_R_factor_gt 0.0368
_refine_ls_shift/su_max 0.001
_refine_ls_shift/su_mean 0.000
_refine_ls_structure_factor_coef Fsqd
_refine_ls_weighting_details 'calc w=1/[\s^2^(Fo^2^)+(0.0574P)^2^+109.5500P] where P=(Fo^2^+2Fc^2^)/3'
_refine_ls_weighting_scheme calc
_refine_ls_wR_factor_gt 0.1073
_refine_ls_wR_factor_ref 0.1098
_reflns_number_gt 3077
_reflns_number_total 3413
_reflns_threshold_expression >2sigma(I)
_cod_data_source_file cg500675g_si_001.cif
_cod_data_source_block 1-Er
_cod_depositor_comments
;
The following automatic conversions were performed:

'_symmetry_cell_setting' value 'Monoclinic' changed to 'monoclinic'
according to
/home/saulius/struct/COD-crude-data--automatic-downloads/rss-feeds/ACS/lib/dictionaries/cif_core.dic
dictionary named 'cif_core.dic' version 2.4.2 from 2011-04-26.

Automatic conversion script
Id: cif_fix_values 2827 2014-09-09 07:05:25Z andrius 

 Adding full bibliography for 4512153--4512160.cif.
;
_cod_original_sg_symbol_H-M C2/m
_cod_database_code 4512155

loop_
_symmetry_equiv_pos_as_xyz
'x, y, z'
'-x, y, -z'
'x+1/2, y+1/2, z'
'-x+1/2, y+1/2, -z'
'-x, -y, -z'
'x, -y, z'
'-x+1/2, -y+1/2, -z'
'x+1/2, -y+1/2, z'

loop_
_atom_site_label
_atom_site_type_symbol
_atom_site_fract_x
_atom_site_fract_y
_atom_site_fract_z
_atom_site_U_iso_or_equiv
_atom_site_adp_type
_atom_site_occupancy
_atom_site_symmetry_multiplicity
_atom_site_calc_flag
_atom_site_refinement_flags
_atom_site_disorder_group
W1 W 0.20458(3) 0.148927(10) 0.58009(4) 0.01615(16) Uani 1 1 d . .
W2 W -0.00056(3) 0.196359(12) 0.32978(4) 0.02036(17) Uani 1 1 d . .
Er' Er 0.00013(10) 0.10580(4) 0.31643(12) 0.0125(3) Uani 0.50 1 d P 1
Er Er -0.00249(10) 0.08886(4) 0.31381(12) 0.0142(3) Uani 0.50 1 d PU 2
Na1 Na -0.1712(4) 0.28419(13) 0.1232(5) 0.0352(10) Uani 1 1 d . .
Na2 Na 0.5000 0.15980(19) 0.5000 0.0341(14) Uani 1 2 d S .
O1 O 0.1721(7) 0.1136(2) 0.4313(11) 0.045(2) Uani 1 1 d . .
O1W O 0.1170(8) 0.0821(3) 0.1590(10) 0.046 Uiso 1 1 d . .
O2W O -0.1193(9) 0.0816(3) 0.0641(11) 0.056 Uiso 1 1 d . .
O3W O -0.3186(7) 0.2366(2) 0.1094(8) 0.0319(17) Uani 1 1 d . .
O4W O -0.1314(6) 0.2905(2) 0.3767(8) 0.0301(17) Uani 1 1 d . .
O5W O -0.3262(8) 0.3331(3) 0.0698(10) 0.046(2) Uani 1 1 d . .
O6W O -0.0454(8) 0.3347(3) 0.1130(10) 0.047(2) Uani 1 1 d . .
O7W O 0.3702(12) 0.1158(4) 0.3309(16) 0.091(5) Uani 1 1 d . .
O8W O 0.687(2) 0.1132(8) 0.905(4) 0.095(9) Uani 0.50 1 d P .
O8W' O 0.652(2) 0.0951(7) 1.032(3) 0.079(7) Uani 0.50 1 d P .
O9W O 0.5000 0.0546(6) 1.0000 0.087 Uiso 1 2 d S .
O2 O 0.1746(8) 0.1137(2) 0.7053(11) 0.049(3) Uani 1 1 d . .
O3 O 0.3581(7) 0.1524(2) 0.6342(10) 0.0339(19) Uani 1 1 d . .
O4 O 0.0000 0.1506(2) 0.5000 0.019(2) Uani 1 2 d S .
O5 O 0.1646(6) 0.18895(19) 0.4298(7) 0.0196(14) Uani 1 1 d . .
O6 O -0.0044(7) 0.2335(2) 0.2132(8) 0.0320(18) Uani 1 1 d . .
O7 O -0.1659(6) 0.18869(19) 0.3036(8) 0.0217(15) Uani 1 1 d . .
O8 O 0.0000 0.2256(2) 0.5000 0.0186(19) Uani 1 2 d S .
O9 O -0.0014(6) 0.15311(19) 0.2228(8) 0.0221(15) Uani 1 1 d . .
O10 O 0.1151(13) 0.0310(4) 0.363(2) 0.100(5) Uani 1 1 d U .
O11 O -0.1219(12) 0.0314(4) 0.2747(17) 0.092(4) Uani 1 1 d . .
O12 O 0.0000 0.0731(5) 0.5000 0.089(5) Uani 1 2 d SU .
C1 C 0.0599(19) 0.0000 0.350(2) 0.047(4) Uani 1 2 d SU .
C2 C -0.069(3) 0.0000 0.301(3) 0.066(7) Uani 1 2 d S .

loop_
_atom_site_aniso_label
_atom_site_aniso_U_11
_atom_site_aniso_U_22
_atom_site_aniso_U_33
_atom_site_aniso_U_23
_atom_site_aniso_U_13
_atom_site_aniso_U_12
W1 0.0131(2) 0.0152(2) 0.0203(2) 0.00061(14) 0.00580(17) 0.00014(13)
W2 0.0184(2) 0.0272(3) 0.0180(2) 0.00606(15) 0.00954(17) 0.00509(15)
Er' 0.0180(5) 0.0080(7) 0.0132(5) -0.0027(5) 0.0074(3) -0.0002(5)
Er 0.0159(5) 0.0129(6) 0.0151(5) 0.0000(5) 0.0068(3) -0.0003(5)
Na1 0.044(3) 0.034(2) 0.030(2) -0.0002(19) 0.016(2) -0.002(2)
Na2 0.025(3) 0.032(3) 0.044(4) 0.000 0.011(3) 0.000
O1 0.028(4) 0.025(4) 0.090(7) -0.027(4) 0.028(5) -0.005(3)
O3W 0.033(4) 0.034(4) 0.030(4) 0.003(3) 0.012(3) 0.008(3)
O4W 0.027(4) 0.032(4) 0.034(4) -0.004(3) 0.013(3) 0.006(3)
O5W 0.036(5) 0.054(6) 0.049(5) 0.003(4) 0.017(4) 0.008(4)
O6W 0.044(5) 0.055(6) 0.043(5) -0.006(4) 0.018(4) -0.015(4)
O7W 0.074(8) 0.113(11) 0.104(10) -0.053(9) 0.055(8) -0.040(8)
O8W 0.058(15) 0.074(18) 0.14(3) 0.012(17) 0.011(16) -0.002(13)
O8W' 0.069(16) 0.071(16) 0.073(16) -0.009(13) -0.009(13) 0.007(13)
O2 0.034(5) 0.022(4) 0.066(6) 0.024(4) -0.019(4) -0.016(4)
O3 0.020(4) 0.030(4) 0.049(5) 0.003(4) 0.009(4) -0.002(3)
O4 0.019(5) 0.009(5) 0.028(5) 0.000 0.005(4) 0.000
O5 0.015(3) 0.020(3) 0.027(4) 0.001(3) 0.010(3) 0.002(3)
O6 0.029(4) 0.037(5) 0.033(4) 0.011(4) 0.015(3) 0.008(3)
O7 0.017(3) 0.020(4) 0.029(4) 0.002(3) 0.009(3) 0.002(3)
O8 0.030(5) 0.010(4) 0.020(5) 0.000 0.013(4) 0.000
O9 0.024(4) 0.022(4) 0.021(4) 0.002(3) 0.009(3) 0.004(3)
O10 0.076(9) 0.069(8) 0.161(15) -0.004(9) 0.049(10) -0.010(7)
O11 0.074(9) 0.081(9) 0.110(11) 0.003(8) 0.015(8) 0.014(7)
O12 0.063(8) 0.047(7) 0.135(10) 0.000 0.005(7) 0.000
C1 0.055(8) 0.032(7) 0.049(8) 0.000 0.012(7) 0.000
C2 0.12(2) 0.015(9) 0.080(16) 0.000 0.051(15) 0.000

loop_
_atom_type_symbol
_atom_type_description
_atom_type_scat_dispersion_real
_atom_type_scat_dispersion_imag
_atom_type_scat_source
O O 0.0106 0.0060 'International Tables Vol C Tables 4.2.6.8 and 6.1.1.4'
H H 0.0000 0.0000 'International Tables Vol C Tables 4.2.6.8 and 6.1.1.4'
Er Er -0.2586 4.9576 'International Tables Vol C Tables 4.2.6.8 and 6.1.1.4'
W W -0.8490 6.8722 'International Tables Vol C Tables 4.2.6.8 and 6.1.1.4'
Na Na 0.0362 0.0249 'International Tables Vol C Tables 4.2.6.8 and 6.1.1.4'
C C 0.0033 0.0016 'International Tables Vol C Tables 4.2.6.8 and 6.1.1.4'

loop_
_geom_angle_atom_site_label_1
_geom_angle_atom_site_label_2
_geom_angle_atom_site_label_3
_geom_angle
_geom_angle_site_symmetry_1
_geom_angle_site_symmetry_3
O3 W1 O1 102.3(4) . .
O3 W1 O2 104.8(4) . .
O1 W1 O2 92.2(5) . .
O3 W1 O7 101.3(3) . 2_556
O1 W1 O7 155.5(3) . 2_556
O2 W1 O7 87.6(4) . 2_556
O3 W1 O5 98.6(3) . .
O1 W1 O5 87.4(4) . .
O2 W1 O5 156.2(3) . .
O7 W1 O5 83.1(3) 2_556 .
O3 W1 O4 174.1(3) . .
O1 W1 O4 79.9(3) . .
O2 W1 O4 80.4(3) . .
O7 W1 O4 75.9(3) 2_556 .
O5 W1 O4 76.0(2) . .
O3 W1 Er' 135.0(3) . .
O1 W1 Er' 33.1(2) . .
O2 W1 Er' 87.7(3) . .
O7 W1 Er' 122.5(2) 2_556 .
O5 W1 Er' 78.9(2) . .
O4 W1 Er' 46.89(14) . .
O3 W1 Er' 138.4(3) . 2_556
O1 W1 Er' 87.2(3) . 2_556
O2 W1 Er' 33.8(3) . 2_556
O7 W1 Er' 79.2(2) 2_556 2_556
O5 W1 Er' 122.47(19) . 2_556
O4 W1 Er' 46.63(14) . 2_556
Er' W1 Er' 66.46(4) . 2_556
O6 W2 O9 104.7(4) . .
O6 W2 O5 104.1(3) . .
O9 W2 O5 89.6(3) . .
O6 W2 O7 102.4(3) . .
O9 W2 O7 89.6(3) . .
O5 W2 O7 152.7(3) . .
O6 W2 O8 99.1(3) . .
O9 W2 O8 156.2(3) . .
O5 W2 O8 85.3(2) . .
O7 W2 O8 84.5(2) . .
O6 W2 O4 174.6(3) . .
O9 W2 O4 80.5(3) . .
O5 W2 O4 76.9(2) . .
O7 W2 O4 76.1(2) . .
O8 W2 O4 75.7(3) . .
O6 W2 Er' 136.8(3) . .
O9 W2 Er' 32.1(2) . .
O5 W2 Er' 82.4(2) . .
O7 W2 Er' 82.5(2) . .
O8 W2 Er' 124.1(2) . .
O4 W2 Er' 48.41(15) . .
O9 Er' O1 89.9(4) . .
O9 Er' O2 88.9(4) . 2_556
O1 Er' O2 149.0(4) . 2_556
O9 Er' O12 151.3(4) . .
O1 Er' O12 83.3(3) . .
O2 Er' O12 83.1(3) 2_556 .
O9 Er' O4 77.5(3) . .
O1 Er' O4 74.8(2) . .
O2 Er' O4 74.7(2) 2_556 .
O12 Er' O4 73.8(4) . .
O9 Er' O1W 85.1(3) . .
O1 Er' O1W 74.2(3) . .
O2 Er' O1W 136.5(3) 2_556 .
O12 Er' O1W 119.2(4) . .
O4 Er' O1W 144.3(2) . .
O9 Er' O2W 84.8(3) . .
O1 Er' O2W 136.8(4) . .
O2 Er' O2W 73.9(3) 2_556 .
O12 Er' O2W 118.8(4) . .
O4 Er' O2W 144.0(2) . .
O1W Er' O2W 62.6(3) . .
O9 Er' W2 31.1(2) . .
O1 Er' W2 81.7(2) . .
O2 Er' W2 81.4(2) 2_556 .
O12 Er' W2 120.2(4) . .
O4 Er' W2 46.38(15) . .
O1W Er' W2 111.3(2) . .
O2W Er' W2 111.3(2) . .
O9 Er' W1 82.1(2) . .
O1 Er' W1 30.5(2) . .
O2 Er' W1 118.9(2) 2_556 .
O12 Er' W1 77.9(3) . .
O4 Er' W1 44.34(2) . .
O1W Er' W1 102.9(2) . .
O2W Er' W1 161.3(2) . .
W2 Er' W1 61.07(2) . .
O9 Er' W1 81.6(2) . 2_556
O1 Er' W1 118.8(2) . 2_556
O2 Er' W1 30.6(2) 2_556 2_556
O12 Er' W1 77.5(3) . 2_556
O4 Er' W1 44.10(2) . 2_556
O1W Er' W1 161.2(2) . 2_556
O2W Er' W1 102.8(2) . 2_556
W2 Er' W1 60.97(2) . 2_556
W1 Er' W1 88.42(3) . 2_556
O9 Er' Er' 118.7(2) . 2_556
O1 Er' Er' 76.9(3) . 2_556
O2 Er' Er' 76.7(3) 2_556 2_556
O12 Er' Er' 32.6(4) . 2_556
O4 Er' Er' 41.22(15) . 2_556
O1W Er' Er' 142.2(2) . 2_556
O2W Er' Er' 141.7(2) . 2_556
W2 Er' Er' 87.60(2) . 2_556
W1 Er' Er' 56.96(3) . 2_556
W1 Er' Er' 56.58(3) 2_556 2_556
O12 Er O2 85.3(4) . 2_556
O12 Er O1 84.1(4) . .
O2 Er O1 125.7(3) 2_556 .
O12 Er O2W 140.5(4) . .
O2 Er O2W 75.1(4) 2_556 .
O1 Er O2W 135.0(4) . .
O12 Er O1W 138.7(3) . .
O2 Er O1W 135.8(4) 2_556 .
O1 Er O1W 73.8(3) . .
O2W Er O1W 66.9(3) . .
O12 Er O10 74.9(6) . .
O2 Er O10 145.0(4) 2_556 .
O1 Er O10 81.2(4) . .
O2W Er O10 102.3(5) . .
O1W Er O10 67.7(5) . .
O12 Er O11 74.5(6) . .
O2 Er O11 80.8(4) 2_556 .
O1 Er O11 144.6(4) . .
O2W Er O11 68.8(5) . .
O1W Er O11 104.6(4) . .
O10 Er O11 66.3(5) . .
O12 Er O9 128.6(5) . .
O2 Er O9 73.2(3) 2_556 .
O1 Er O9 72.9(3) . .
O2W Er O9 78.2(3) . .
O1W Er O9 77.6(3) . .
O10 Er O9 141.3(4) . .
O11 Er O9 142.2(4) . .
O12 Er O4 67.1(5) . .
O2 Er O4 63.7(2) 2_556 .
O1 Er O4 63.1(2) . .
O2W Er O4 128.3(3) . .
O1W Er O4 126.9(2) . .
O10 Er O4 129.3(4) . .
O11 Er O4 128.6(4) . .
O9 Er O4 61.5(2) . .
O12 Er Er 17.0(5) . 2_556
O2 Er Er 78.0(3) 2_556 2_556
O1 Er Er 76.8(3) . 2_556
O2W Er Er 147.1(3) . 2_556
O1W Er Er 144.7(2) . 2_556
O10 Er Er 89.1(4) . 2_556
O11 Er Er 88.6(4) . 2_556
O9 Er Er 111.61(17) . 2_556
O4 Er Er 50.12(11) . 2_556
O6W Na1 O3W 91.5(3) . 7_455
O6W Na1 O4W 93.6(3) . .
O3W Na1 O4W 165.1(3) 7_455 .
O6W Na1 O3W 172.7(4) . .
O3W Na1 O3W 85.6(3) 7_455 .
O4W Na1 O3W 90.8(3) . .
O6W Na1 O5W 84.3(4) . .
O3W Na1 O5W 102.4(3) 7_455 .
O4W Na1 O5W 92.0(3) . .
O3W Na1 O5W 89.8(3) . .
O6W Na1 O6 96.4(3) . .
O3W Na1 O6 84.6(3) 7_455 .
O4W Na1 O6 80.9(3) . .
O3W Na1 O6 90.0(3) . .
O5W Na1 O6 172.9(3) . .
O6W Na1 Na1 134.3(3) . 7_455
O3W Na1 Na1 43.1(2) 7_455 7_455
O4W Na1 Na1 131.6(3) . 7_455
O3W Na1 Na1 42.5(2) . 7_455
O5W Na1 Na1 98.2(3) . 7_455
O6 Na1 Na1 86.4(3) . 7_455
O6W Na1 Na2 62.6(2) . 7_556
O3W Na1 Na2 151.1(3) 7_455 7_556
O4W Na1 Na2 31.1(2) . 7_556
O3W Na1 Na2 121.7(2) . 7_556
O5W Na1 Na2 88.2(3) . 7_556
O6 Na1 Na2 85.8(2) . 7_556
Na1 Na1 Na2 162.3(2) 7_455 7_556
O4W Na2 O4W 85.9(4) 7_556 8
O4W Na2 O7W 168.1(4) 7_556 .
O4W Na2 O7W 87.7(4) 8 .
O4W Na2 O7W 87.7(4) 7_556 2_656
O4W Na2 O7W 168.1(4) 8 2_656
O7W Na2 O7W 100.2(9) . 2_656
O4W Na2 O3 104.7(3) 7_556 .
O4W Na2 O3 84.4(3) 8 .
O7W Na2 O3 84.6(4) . .
O7W Na2 O3 87.6(4) 2_656 .
O4W Na2 O3 84.4(3) 7_556 2_656
O4W Na2 O3 104.7(3) 8 2_656
O7W Na2 O3 87.6(4) . 2_656
O7W Na2 O3 84.6(4) 2_656 2_656
O3 Na2 O3 167.8(5) . 2_656
O4W Na2 Na1 31.0(2) 7_556 7_556
O4W Na2 Na1 98.7(3) 8 7_556
O7W Na2 Na1 160.7(4) . 7_556
O7W Na2 Na1 71.0(4) 2_656 7_556
O3 Na2 Na1 78.0(2) . 7_556
O3 Na2 Na1 108.1(2) 2_656 7_556
O4W Na2 Na1 98.7(3) 7_556 8
O4W Na2 Na1 31.0(2) 8 8
O7W Na2 Na1 71.0(4) . 8
O7W Na2 Na1 160.7(4) 2_656 8
O3 Na2 Na1 108.1(2) . 8
O3 Na2 Na1 78.0(2) 2_656 8
Na1 Na2 Na1 122.4(2) 7_556 8
W1 O1 Er' 116.4(4) . .
W1 O1 Er 126.5(4) . .
Er' O1 Er 15.50(7) . .
Er O1W Er' 13.58(6) . .
Er O2W Er' 13.32(6) . .
Na1 O3W Na1 94.4(3) 7_455 .
Na1 O4W Na2 117.9(3) . 7_556
W1 O2 Er' 115.6(4) . 2_556
W1 O2 Er 126.1(4) . 2_556
Er' O2 Er 15.88(7) 2_556 2_556
W1 O3 Na2 132.8(5) . .
W1 O4 W1 177.0(4) . 2_556
W1 O4 W2 91.08(14) . 2_556
W1 O4 W2 90.99(14) 2_556 2_556
W1 O4 W2 90.99(14) . .
W1 O4 W2 91.08(14) 2_556 .
W2 O4 W2 92.0(3) 2_556 .
W1 O4 Er' 88.77(14) . .
W1 O4 Er' 89.26(15) 2_556 .
W2 O4 Er' 177.2(3) 2_556 .
W2 O4 Er' 85.22(3) . .
W1 O4 Er' 89.26(15) . 2_556
W1 O4 Er' 88.77(14) 2_556 2_556
W2 O4 Er' 85.22(3) 2_556 2_556
W2 O4 Er' 177.2(3) . 2_556
Er' O4 Er' 97.6(3) . 2_556
W1 O4 Er 89.24(17) . .
W1 O4 Er 88.47(16) 2_556 .
W2 O4 Er 173.9(3) 2_556 .
W2 O4 Er 94.11(5) . .
Er' O4 Er 8.92(6) . .
Er' O4 Er 88.7(3) 2_556 .
W1 O4 Er 88.47(16) . 2_556
W1 O4 Er 89.24(17) 2_556 2_556
W2 O4 Er 94.11(5) 2_556 2_556
W2 O4 Er 173.9(3) . 2_556
Er' O4 Er 88.7(3) . 2_556
Er' O4 Er 8.92(6) 2_556 2_556
Er O4 Er 79.8(2) . 2_556
W2 O5 W1 115.9(3) . .
W2 O6 Na1 126.7(4) . .
W2 O7 W1 116.7(3) . 2_556
W2 O8 W2 116.6(4) . 2_556
W2 O9 Er' 116.8(4) . .
W2 O9 Er 123.9(3) . .
Er' O9 Er 7.13(7) . .
C1 O10 Er 117.5(12) . .
C2 O11 Er 118.6(15) . .
Er O12 Er 146.0(10) 2_556 .
Er O12 Er' 15.62(11) 2_556 2_556
Er O12 Er' 130.4(9) . 2_556
Er O12 Er' 130.4(9) 2_556 .
Er O12 Er' 15.62(11) . .
Er' O12 Er' 114.8(8) 2_556 .
O10 C1 O10 120(2) . 6
O10 C1 C2 119.5(11) . .
O10 C1 C2 119.5(11) 6 .
O11 C2 O11 124(3) 6 .
O11 C2 C1 117.9(14) 6 .
O11 C2 C1 117.9(14) . .

loop_
_geom_bond_atom_site_label_1
_geom_bond_atom_site_label_2
_geom_bond_distance
_geom_bond_site_symmetry_2
W1 O3 1.733(8) .
W1 O1 1.867(8) .
W1 O2 1.868(9) .
W1 O7 1.962(7) 2_556
W1 O5 1.990(7) .
W1 O4 2.3030(4) .
W1 Er' 3.2943(12) .
W1 Er' 3.3088(12) 2_556
W2 O6 1.737(8) .
W2 O9 1.855(7) .
W2 O5 1.908(7) .
W2 O7 1.920(7) .
W2 O8 1.968(5) .
W2 O4 2.328(6) .
W2 Er' 3.2054(14) .
Er' O9 1.908(7) .
Er' O1 2.008(9) .
Er' O2 2.041(9) 2_556
Er' O12 2.148(9) .
Er' O4 2.406(6) .
Er' O1W 2.544(10) .
Er' O2W 2.572(11) .
Er' W1 3.3088(12) 2_556
Er' Er' 3.619(2) 2_556
Er O12 1.909(5) .
Er O2 2.181(9) 2_556
Er O1 2.203(8) .
Er O2W 2.410(11) .
Er O1W 2.417(10) .
Er O10 2.436(15) .
Er O11 2.438(15) .
Er O9 2.444(7) .
Er O4 2.846(7) .
Er Er 3.650(2) 2_556
Na1 O6W 2.356(10) .
Na1 O3W 2.371(9) 7_455
Na1 O4W 2.395(9) .
Na1 O3W 2.402(9) .
Na1 O5W 2.458(10) .
Na1 O6 2.605(9) .
Na1 Na1 3.503(9) 7_455
Na1 Na2 4.111(6) 7_556
Na2 O4W 2.403(9) 7_556
Na2 O4W 2.403(9) 8
Na2 O7W 2.429(13) .
Na2 O7W 2.429(13) 2_656
Na2 O3 2.479(8) .
Na2 O3 2.479(8) 2_656
Na2 Na1 4.111(6) 7_556
Na2 Na1 4.111(6) 8
O3W Na1 2.371(9) 7_455
O4W Na2 2.403(9) 7_556
O8W O8W' 1.58(4) .
O2 Er' 2.041(9) 2_556
O2 Er 2.181(9) 2_556
O4 W1 2.3030(4) 2_556
O4 W2 2.328(6) 2_556
O4 Er' 2.406(6) 2_556
O4 Er 2.846(7) 2_556
O7 W1 1.962(7) 2_556
O8 W2 1.968(5) 2_556
O10 C1 1.264(17) .
O11 C2 1.258(19) .
O12 Er 1.909(5) 2_556
O12 Er' 2.148(9) 2_556
C1 O10 1.264(17) 6
C1 C2 1.45(4) .
C2 O11 1.258(19) 6
